data_7103080
loop_
_publ_author_name
'Banerjee, Moloy'
'Vyas, Vijay S'
'Lindeman, Sergey V'
'Rathore, Rajendra'

_publ_section_title
;
 Isolation and X-ray structural characterization of
 tetraisopropylpyrene cation radical.
;
_journal_issue 16
_journal_name_full 'Chemical communications (Cambridge, England)'
_journal_page_first 1889
_journal_page_last 1891
_journal_paper_doi 10.1039/b800168e
_journal_year 2008
_chemical_formula_sum 'C28 H34'
_chemical_formula_weight 370.55
_chemical_name_systematic
;
?
;
_space_group_IT_number 2
_symmetry_cell_setting triclinic
_symmetry_space_group_name_Hall '-P 1'
_symmetry_space_group_name_H-M 'P -1'
_atom_sites_solution_hydrogens geom
_atom_sites_solution_primary direct
_atom_sites_solution_secondary difmap
_audit_creation_method SHELXL-97
_cell_angle_alpha 94.595(4)
_cell_angle_beta 92.311(4)
_cell_angle_gamma 115.064(3)
_cell_formula_units_Z 4
_cell_length_a 11.3272(7)
_cell_length_b 12.6764(7)
_cell_length_c 16.9660(12)
_cell_measurement_reflns_used 3102
_cell_measurement_temperature 200(2)
_cell_measurement_theta_max 64
_cell_measurement_theta_min 4
_cell_volume 2192.2(2)
_computing_cell_refinement 'SAINT v7.23A (Bruker, 2005)'
_computing_data_collection 'APEX2 v2.1-4 (Bruker, 2007)'
_computing_data_reduction 'TWINABS-2007/5 (Bruker, 2007)'
_computing_molecular_graphics 'XP v5.1 (Bruker, 1998)'
_computing_publication_material 'XCIF v6.12 (Bruker, 2001)'
_computing_structure_refinement 'SHELXL-97 v.97-2 (Sheldrick, 1993-1997)'
_computing_structure_solution 'XS/SHELXTL v6.12 (Bruker, 2001)'
_diffrn_ambient_temperature 200(2)
_diffrn_measured_fraction_theta_full 0.961
_diffrn_measured_fraction_theta_max 0.961
_diffrn_measurement_device_type 'Bruker APEX2 CCD detector'
_diffrn_measurement_method '\w scans'
_diffrn_radiation_monochromator graphite
_diffrn_radiation_source 'fine-focus sealed tube'
_diffrn_radiation_type CuK\a
_diffrn_radiation_wavelength 1.54178
_diffrn_reflns_av_R_equivalents 0.0397
_diffrn_reflns_av_sigmaI/netI 0.0460
_diffrn_reflns_limit_h_max 13
_diffrn_reflns_limit_h_min -13
_diffrn_reflns_limit_k_max 15
_diffrn_reflns_limit_k_min -15
_diffrn_reflns_limit_l_max 19
_diffrn_reflns_limit_l_min 0
_diffrn_reflns_number 25845
_diffrn_reflns_theta_full 67.24
_diffrn_reflns_theta_max 67.24
_diffrn_reflns_theta_min 2.62
_exptl_absorpt_coefficient_mu 0.463
_exptl_absorpt_correction_T_max 0.9727
_exptl_absorpt_correction_T_min 0.9130
_exptl_absorpt_correction_type multi-scan
_exptl_absorpt_process_details
;
SADABS. Program for empirical absorption correction of
area-detector data. University of Goetingen. Germany.
Sheldrick, G. M. 1996
;
_exptl_crystal_colour colorless
_exptl_crystal_density_diffrn 1.123
_exptl_crystal_density_method 'not measured'
_exptl_crystal_description block
_exptl_crystal_F_000 808
_exptl_crystal_size_max 0.20
_exptl_crystal_size_mid 0.18
_exptl_crystal_size_min 0.06
_refine_diff_density_max 0.243
_refine_diff_density_min -0.188
_refine_diff_density_rms 0.046
_refine_ls_extinction_coef 0.0007(2)
_refine_ls_extinction_expression Fc^*^=kFc[1+0.001xFc^2^\l^3^/sin(2\q)]^-1/4^
_refine_ls_extinction_method SHELXL
_refine_ls_goodness_of_fit_ref 1.064
_refine_ls_hydrogen_treatment constr
_refine_ls_matrix_type full
_refine_ls_number_parameters 506
_refine_ls_number_reflns 7547
_refine_ls_number_restraints 0
_refine_ls_restrained_S_all 1.064
_refine_ls_R_factor_all 0.0981
_refine_ls_R_factor_gt 0.0644
_refine_ls_shift/su_max 0.000
_refine_ls_shift/su_mean 0.000
_refine_ls_structure_factor_coef Fsqd
_refine_ls_weighting_details 'calc w=1/[\s^2^(Fo^2^)+(0.1048P)^2^+0.3545P] where P=(Fo^2^+2Fc^2^)/3'
_refine_ls_weighting_scheme calc
_refine_ls_wR_factor_gt 0.1740
_refine_ls_wR_factor_ref 0.1900
_reflns_number_gt 5047
_reflns_number_total 7547
_reflns_threshold_expression >2sigma(I)
_cod_data_source_file b800168e.txt
_cod_data_source_block raj0k4
_cod_database_code 7103080

loop_
_symmetry_equiv_pos_as_xyz
'x, y, z'
'-x, -y, -z'

loop_
_atom_site_label
_atom_site_type_symbol
_atom_site_fract_x
_atom_site_fract_y
_atom_site_fract_z
_atom_site_U_iso_or_equiv
_atom_site_adp_type
_atom_site_occupancy
_atom_site_symmetry_multiplicity
_atom_site_calc_flag
_atom_site_refinement_flags
_atom_site_disorder_assembly
_atom_site_disorder_group
C1 C 0.38483(19) 0.37211(18) 0.74743(11) 0.0290(5) Uani 1 1 d . . .
C2 C 0.2939(2) 0.34418(19) 0.80640(12) 0.0299(5) Uani 1 1 d . . .
C3 C 0.1956(2) 0.22894(19) 0.80561(12) 0.0323(5) Uani 1 1 d . . .
C4 C 0.1911(2) 0.14568(19) 0.74548(13) 0.0350(5) Uani 1 1 d . . .
H4 H 0.1247 0.0682 0.7448 0.042 Uiso 1 1 calc R . .
C5 C 0.2770(2) 0.16845(19) 0.68666(13) 0.0347(5) Uani 1 1 d . . .
C6 C 0.3764(2) 0.28334(18) 0.68682(12) 0.0306(5) Uani 1 1 d . . .
C7 C 0.4700(2) 0.31551(19) 0.62853(12) 0.0343(5) Uani 1 1 d . . .
H7 H 0.4645 0.2580 0.5872 0.041 Uiso 1 1 calc R . .
C8 C 0.5654(2) 0.42470(19) 0.63054(13) 0.0346(5) Uani 1 1 d . . .
H8 H 0.6254 0.4418 0.5907 0.042 Uiso 1 1 calc R . .
C9 C 0.48637(19) 0.48939(18) 0.74834(11) 0.0292(5) Uani 1 1 d . . .
C10 C 0.5796(2) 0.51625(19) 0.69066(12) 0.0316(5) Uani 1 1 d . . .
C11 C 0.6813(2) 0.6304(2) 0.69415(13) 0.0351(5) Uani 1 1 d . . .
C12 C 0.6836(2) 0.7152(2) 0.75269(13) 0.0370(5) Uani 1 1 d . . .
H12 H 0.7511 0.7923 0.7541 0.044 Uiso 1 1 calc R . .
C13 C 0.5929(2) 0.69346(19) 0.80885(13) 0.0346(5) Uani 1 1 d . . .
C14 C 0.4940(2) 0.57889(19) 0.80809(12) 0.0313(5) Uani 1 1 d . . .
C15 C 0.4002(2) 0.5466(2) 0.86630(13) 0.0350(5) Uani 1 1 d . . .
H15 H 0.4042 0.6048 0.9066 0.042 Uiso 1 1 calc R . .
C16 C 0.3063(2) 0.4365(2) 0.86585(13) 0.0359(5) Uani 1 1 d . . .
H16 H 0.2468 0.4195 0.9060 0.043 Uiso 1 1 calc R . .
C17 C 0.0948(2) 0.1961(2) 0.86655(13) 0.0362(5) Uani 1 1 d . . .
H17 H 0.1379 0.2476 0.9168 0.043 Uiso 1 1 calc R . .
C18 C 0.0465(2) 0.0703(2) 0.88560(14) 0.0455(6) Uani 1 1 d . . .
H18A H -0.0174 0.0555 0.9255 0.068 Uiso 1 1 calc R . .
H18B H 0.1205 0.0571 0.9064 0.068 Uiso 1 1 calc R . .
H18C H 0.0051 0.0170 0.8373 0.068 Uiso 1 1 calc R . .
C19 C -0.0192(2) 0.2231(3) 0.84001(16) 0.0524(7) Uani 1 1 d . . .
H19A H 0.0146 0.3048 0.8285 0.079 Uiso 1 1 calc R . .
H19B H -0.0786 0.2105 0.8824 0.079 Uiso 1 1 calc R . .
H19C H -0.0666 0.1713 0.7921 0.079 Uiso 1 1 calc R . .
C20 C 0.2610(2) 0.0691(2) 0.62458(13) 0.0410(6) Uani 1 1 d . . .
H20 H 0.3352 0.0993 0.5900 0.049 Uiso 1 1 calc R . .
C21 C 0.2663(3) -0.0337(2) 0.66159(15) 0.0491(6) Uani 1 1 d . . .
H21A H 0.2549 -0.0959 0.6197 0.074 Uiso 1 1 calc R . .
H21B H 0.1962 -0.0633 0.6973 0.074 Uiso 1 1 calc R . .
H21C H 0.3511 -0.0084 0.6917 0.074 Uiso 1 1 calc R . .
C22 C 0.1335(3) 0.0289(2) 0.57190(16) 0.0614(8) Uani 1 1 d . . .
H22A H 0.1253 -0.0351 0.5324 0.092 Uiso 1 1 calc R . .
H22B H 0.1342 0.0946 0.5448 0.092 Uiso 1 1 calc R . .
H22C H 0.0592 0.0016 0.6047 0.092 Uiso 1 1 calc R . .
C23 C 0.7834(2) 0.6639(2) 0.63396(14) 0.0420(6) Uani 1 1 d . . .
H23 H 0.7812 0.5892 0.6084 0.050 Uiso 1 1 calc R . .
C24 C 0.7476(4) 0.7221(3) 0.5692(2) 0.0926(13) Uani 1 1 d . . .
H24A H 0.8140 0.7423 0.5308 0.139 Uiso 1 1 calc R . .
H24B H 0.7430 0.7936 0.5923 0.139 Uiso 1 1 calc R . .
H24C H 0.6623 0.6685 0.5424 0.139 Uiso 1 1 calc R . .
C25 C 0.9213(3) 0.7356(3) 0.6723(2) 0.0918(13) Uani 1 1 d . . .
H25A H 0.9834 0.7543 0.6312 0.138 Uiso 1 1 calc R . .
H25B H 0.9427 0.6904 0.7100 0.138 Uiso 1 1 calc R . .
H25C H 0.9268 0.8084 0.7003 0.138 Uiso 1 1 calc R . .
C26 C 0.6051(2) 0.7905(2) 0.87214(14) 0.0407(6) Uani 1 1 d . . .
H26 H 0.5156 0.7720 0.8892 0.049 Uiso 1 1 calc R . .
C27 C 0.6898(3) 0.7911(3) 0.94450(16) 0.0661(8) Uani 1 1 d . . .
H27A H 0.6968 0.8535 0.9851 0.099 Uiso 1 1 calc R . .
H27B H 0.7772 0.8049 0.9290 0.099 Uiso 1 1 calc R . .
H27C H 0.6498 0.7153 0.9659 0.099 Uiso 1 1 calc R . .
C28 C 0.6577(3) 0.9121(2) 0.84285(18) 0.0615(8) Uani 1 1 d . . .
H28A H 0.6626 0.9701 0.8862 0.092 Uiso 1 1 calc R . .
H28B H 0.5990 0.9117 0.7987 0.092 Uiso 1 1 calc R . .
H28C H 0.7451 0.9324 0.8249 0.092 Uiso 1 1 calc R . .
C1A C 0.45222(19) 0.93974(18) 0.49805(12) 0.0284(5) Uani 1 1 d . . .
C2A C 0.4627(2) 0.86722(18) 0.55569(12) 0.0303(5) Uani 1 1 d . . .
C3A C 0.3660(2) 0.75036(19) 0.55356(12) 0.0328(5) Uani 1 1 d . . .
C4A C 0.2646(2) 0.71007(19) 0.49404(13) 0.0338(5) Uani 1 1 d . . .
H4A H 0.1994 0.6320 0.4932 0.041 Uiso 1 1 calc R . .
C5A C 0.2524(2) 0.77647(19) 0.43558(12) 0.0315(5) Uani 1 1 d . . .
C6A C 0.3467(2) 0.89332(18) 0.43758(12) 0.0307(5) Uani 1 1 d . . .
C7A C 0.3410(2) 0.9702(2) 0.38120(13) 0.0370(5) Uani 1 1 d . . .
H7A H 0.2718 0.9408 0.3402 0.044 Uiso 1 1 calc R . .
C8A C 0.4304(2) 1.0827(2) 0.38452(13) 0.0358(5) Uani 1 1 d . . .
H8A H 0.4221 1.1300 0.3460 0.043 Uiso 1 1 calc R . .
C17A C 0.3662(2) 0.6722(2) 0.61767(13) 0.0366(5) Uani 1 1 d . . .
H17A H 0.4595 0.6935 0.6353 0.044 Uiso 1 1 calc R . .
C18A C 0.3019(3) 0.6975(3) 0.68959(15) 0.0586(8) Uani 1 1 d . . .
H18D H 0.3027 0.6472 0.7303 0.088 Uiso 1 1 calc R . .
H18E H 0.2113 0.6817 0.6736 0.088 Uiso 1 1 calc R . .
H18F H 0.3503 0.7799 0.7110 0.088 Uiso 1 1 calc R . .
C19A C 0.3022(3) 0.5420(2) 0.58909(16) 0.0551(7) Uani 1 1 d . . .
H19D H 0.3446 0.5271 0.5430 0.083 Uiso 1 1 calc R . .
H19E H 0.2092 0.5172 0.5741 0.083 Uiso 1 1 calc R . .
H19F H 0.3118 0.4978 0.6318 0.083 Uiso 1 1 calc R . .
C20A C 0.1373(2) 0.72390(19) 0.37273(13) 0.0364(5) Uani 1 1 d . . .
H20A H 0.1689 0.7599 0.3229 0.044 Uiso 1 1 calc R . .
C21A C 0.0839(2) 0.5918(2) 0.35335(15) 0.0474(6) Uani 1 1 d . . .
H21D H 0.0110 0.5648 0.3123 0.071 Uiso 1 1 calc R . .
H21E H 0.0531 0.5535 0.4012 0.071 Uiso 1 1 calc R . .
H21F H 0.1532 0.5721 0.3341 0.071 Uiso 1 1 calc R . .
C22A C 0.0277(2) 0.7573(2) 0.39649(16) 0.0538(7) Uani 1 1 d . . .
H22D H -0.0455 0.7229 0.3554 0.081 Uiso 1 1 calc R . .
H22E H 0.0605 0.8427 0.4022 0.081 Uiso 1 1 calc R . .
H22F H -0.0021 0.7275 0.4471 0.081 Uiso 1 1 calc R . .
C1B C 0.54837(19) 0.05983(18) -0.00008(12) 0.0296(5) Uani 1 1 d . . .
C2B C 0.6569(2) 0.10797(19) 0.05823(12) 0.0308(5) Uani 1 1 d . . .
C3B C 0.7515(2) 0.22422(19) 0.05728(12) 0.0317(5) Uani 1 1 d . . .
C4B C 0.7348(2) 0.28890(19) -0.00089(12) 0.0333(5) Uani 1 1 d . . .
H4B H 0.7990 0.3671 -0.0015 0.040 Uiso 1 1 calc R . .
C5B C 0.6300(2) 0.24622(19) -0.05825(12) 0.0322(5) Uani 1 1 d . . .
C6B C 0.5350(2) 0.12984(19) -0.05841(12) 0.0306(5) Uani 1 1 d . . .
C7B C 0.4246(2) 0.0773(2) -0.11614(13) 0.0351(5) Uani 1 1 d . . .
H7B H 0.4145 0.1224 -0.1558 0.042 Uiso 1 1 calc R . .
C8B C 0.6650(2) 0.0338(2) 0.11574(13) 0.0358(5) Uani 1 1 d . . .
H8B H 0.7366 0.0645 0.1551 0.043 Uiso 1 1 calc R . .
C17B C 0.8724(2) 0.2774(2) 0.11588(13) 0.0362(5) Uani 1 1 d . . .
H17B H 0.8470 0.2414 0.1665 0.043 Uiso 1 1 calc R . .
C18B C 0.9790(2) 0.2449(2) 0.08564(16) 0.0499(6) Uani 1 1 d . . .
H18G H 1.0563 0.2796 0.1237 0.075 Uiso 1 1 calc R . .
H18H H 1.0023 0.2747 0.0342 0.075 Uiso 1 1 calc R . .
H18I H 0.9468 0.1595 0.0796 0.075 Uiso 1 1 calc R . .
C19B C 0.9268(2) 0.4098(2) 0.13544(15) 0.0461(6) Uani 1 1 d . . .
H19G H 1.0037 0.4370 0.1735 0.069 Uiso 1 1 calc R . .
H19H H 0.8599 0.4295 0.1586 0.069 Uiso 1 1 calc R . .
H19I H 0.9517 0.4478 0.0868 0.069 Uiso 1 1 calc R . .
C20B C 0.6215(2) 0.3220(2) -0.12153(13) 0.0371(5) Uani 1 1 d . . .
H20B H 0.5268 0.3005 -0.1351 0.045 Uiso 1 1 calc R . .
C21B C 0.6772(3) 0.2941(3) -0.19636(15) 0.0576(7) Uani 1 1 d . . .
H21G H 0.6717 0.3431 -0.2369 0.086 Uiso 1 1 calc R . .
H21H H 0.6269 0.2114 -0.2162 0.086 Uiso 1 1 calc R . .
H21I H 0.7688 0.3100 -0.1842 0.086 Uiso 1 1 calc R . .
C22B C 0.6885(3) 0.4534(2) -0.09447(17) 0.0547(7) Uani 1 1 d . . .
H22G H 0.6790 0.4968 -0.1377 0.082 Uiso 1 1 calc R . .
H22H H 0.7816 0.4770 -0.0802 0.082 Uiso 1 1 calc R . .
H22I H 0.6479 0.4706 -0.0482 0.082 Uiso 1 1 calc R . .

loop_
_atom_site_aniso_label
_atom_site_aniso_U_11
_atom_site_aniso_U_22
_atom_site_aniso_U_33
_atom_site_aniso_U_23
_atom_site_aniso_U_13
_atom_site_aniso_U_12
C1 0.0310(11) 0.0346(12) 0.0261(11) 0.0018(9) -0.0010(8) 0.0192(10)
C2 0.0298(11) 0.0357(12) 0.0278(11) 0.0020(9) 0.0004(8) 0.0179(10)
C3 0.0335(12) 0.0364(12) 0.0315(12) 0.0039(9) 0.0028(9) 0.0194(10)
C4 0.0367(12) 0.0311(12) 0.0354(12) 0.0027(9) 0.0029(9) 0.0130(10)
C5 0.0382(13) 0.0346(12) 0.0329(12) 0.0021(9) 0.0022(9) 0.0174(10)
C6 0.0338(12) 0.0334(12) 0.0278(11) -0.0001(9) 0.0001(8) 0.0183(10)
C7 0.0416(13) 0.0360(12) 0.0270(12) -0.0018(9) 0.0046(9) 0.0191(11)
C8 0.0366(12) 0.0356(13) 0.0326(12) 0.0012(9) 0.0094(9) 0.0163(10)
C9 0.0312(11) 0.0332(12) 0.0267(11) 0.0024(9) -0.0007(8) 0.0177(10)
C10 0.0322(12) 0.0365(12) 0.0303(12) 0.0023(9) 0.0015(8) 0.0190(10)
C11 0.0330(12) 0.0378(13) 0.0364(13) 0.0010(10) 0.0028(9) 0.0176(10)
C12 0.0343(12) 0.0319(12) 0.0415(13) -0.0006(10) 0.0009(9) 0.0120(10)
C13 0.0327(12) 0.0386(13) 0.0347(12) -0.0033(10) -0.0012(9) 0.0191(10)
C14 0.0314(12) 0.0348(12) 0.0309(12) -0.0005(9) -0.0006(8) 0.0181(10)
C15 0.0363(12) 0.0352(12) 0.0339(12) -0.0064(9) 0.0035(9) 0.0174(10)
C16 0.0387(13) 0.0404(13) 0.0322(12) 0.0020(10) 0.0091(9) 0.0203(11)
C17 0.0380(13) 0.0401(13) 0.0325(12) 0.0035(10) 0.0058(9) 0.0186(11)
C18 0.0525(15) 0.0462(14) 0.0417(14) 0.0120(11) 0.0138(11) 0.0228(12)
C19 0.0436(15) 0.0689(18) 0.0563(16) 0.0201(14) 0.0173(12) 0.0317(14)
C20 0.0462(14) 0.0344(13) 0.0378(13) -0.0009(10) 0.0116(10) 0.0130(11)
C21 0.0570(16) 0.0463(15) 0.0526(16) -0.0047(12) -0.0003(12) 0.0326(13)
C22 0.086(2) 0.0526(17) 0.0481(16) -0.0090(13) -0.0172(14) 0.0363(16)
C23 0.0426(14) 0.0348(13) 0.0475(14) 0.0011(10) 0.0157(11) 0.0151(11)
C24 0.127(3) 0.120(3) 0.086(2) 0.064(2) 0.069(2) 0.092(3)
C25 0.0440(18) 0.102(3) 0.094(3) -0.025(2) 0.0301(17) 0.0014(17)
C26 0.0352(13) 0.0395(13) 0.0447(14) -0.0075(10) 0.0034(10) 0.0155(11)
C27 0.0648(19) 0.082(2) 0.0520(17) -0.0274(15) -0.0133(13) 0.0396(17)
C28 0.0647(19) 0.0409(15) 0.0708(19) -0.0113(13) 0.0227(14) 0.0165(13)
C1A 0.0281(11) 0.0340(12) 0.0279(11) 0.0047(9) 0.0062(8) 0.0174(9)
C2A 0.0349(12) 0.0327(12) 0.0285(11) 0.0039(9) 0.0054(9) 0.0192(10)
C3A 0.0339(12) 0.0371(12) 0.0329(12) 0.0071(10) 0.0075(9) 0.0197(10)
C4A 0.0314(12) 0.0320(12) 0.0377(13) 0.0036(10) 0.0059(9) 0.0131(10)
C5A 0.0335(12) 0.0349(12) 0.0294(12) 0.0039(9) 0.0052(9) 0.0173(10)
C6A 0.0322(12) 0.0333(12) 0.0301(12) 0.0037(9) 0.0032(9) 0.0173(10)
C7A 0.0341(12) 0.0416(14) 0.0351(13) 0.0066(10) -0.0028(9) 0.0163(11)
C8A 0.0405(13) 0.0391(13) 0.0344(12) 0.0107(10) 0.0016(9) 0.0224(11)
C17A 0.0338(12) 0.0377(13) 0.0405(13) 0.0114(10) 0.0032(9) 0.0161(10)
C18A 0.0718(19) 0.077(2) 0.0487(16) 0.0305(14) 0.0217(13) 0.0466(16)
C19A 0.0658(18) 0.0396(14) 0.0580(17) 0.0163(12) -0.0091(13) 0.0200(13)
C20A 0.0369(13) 0.0368(13) 0.0348(13) 0.0018(10) 0.0013(9) 0.0157(10)
C21A 0.0491(15) 0.0411(14) 0.0454(14) -0.0030(11) -0.0065(11) 0.0151(12)
C22A 0.0415(15) 0.0623(17) 0.0582(17) -0.0071(13) -0.0070(12) 0.0263(13)
C1B 0.0315(12) 0.0360(12) 0.0272(11) 0.0021(9) 0.0021(8) 0.0203(10)
C2B 0.0300(11) 0.0400(13) 0.0274(11) 0.0018(9) 0.0028(8) 0.0202(10)
C3B 0.0311(12) 0.0375(12) 0.0292(12) 0.0008(9) 0.0036(8) 0.0177(10)
C4B 0.0310(12) 0.0340(12) 0.0365(12) 0.0039(10) 0.0042(9) 0.0153(10)
C5B 0.0333(12) 0.0370(12) 0.0326(12) 0.0056(9) 0.0041(9) 0.0205(10)
C6B 0.0331(12) 0.0371(12) 0.0264(11) 0.0026(9) 0.0023(8) 0.0196(10)
C7B 0.0381(13) 0.0404(13) 0.0323(12) 0.0084(10) -0.0007(9) 0.0216(11)
C8B 0.0338(12) 0.0457(14) 0.0294(12) 0.0035(10) -0.0038(9) 0.0193(11)
C17B 0.0355(12) 0.0402(13) 0.0341(12) 0.0041(10) 0.0008(9) 0.0175(10)
C18B 0.0411(14) 0.0517(16) 0.0574(16) -0.0046(12) -0.0046(11) 0.0228(12)
C19B 0.0426(14) 0.0454(14) 0.0478(15) -0.0045(11) -0.0069(11) 0.0191(12)
C20B 0.0348(12) 0.0421(13) 0.0375(13) 0.0119(10) 0.0017(9) 0.0183(11)
C21B 0.0686(19) 0.079(2) 0.0417(15) 0.0238(14) 0.0150(13) 0.0436(16)
C22B 0.0573(17) 0.0436(15) 0.0619(17) 0.0161(13) -0.0106(13) 0.0198(13)

loop_
_atom_type_symbol
_atom_type_description
_atom_type_scat_dispersion_real
_atom_type_scat_dispersion_imag
_atom_type_scat_source
C C 0.0181 0.0091 'International Tables Vol C Tables 4.2.6.8 and 6.1.1.4'
H H 0.0000 0.0000 'International Tables Vol C Tables 4.2.6.8 and 6.1.1.4'

loop_
_geom_angle_atom_site_label_1
_geom_angle_atom_site_label_2
_geom_angle_atom_site_label_3
_geom_angle
_geom_angle_site_symmetry_1
_geom_angle_site_symmetry_3
_geom_angle_publ_flag
C2 C1 C6 119.96(19) . . ?
C2 C1 C9 120.47(18) . . ?
C6 C1 C9 119.57(18) . . ?
C3 C2 C1 120.16(19) . . ?
C3 C2 C16 122.04(19) . . ?
C1 C2 C16 117.80(19) . . ?
C4 C3 C2 117.83(19) . . ?
C4 C3 C17 120.4(2) . . ?
C2 C3 C17 121.79(18) . . ?
C5 C4 C3 124.2(2) . . ?
C5 C4 H4 117.9 . . ?
C3 C4 H4 117.9 . . ?
C4 C5 C6 118.6(2) . . ?
C4 C5 C20 118.7(2) . . ?
C6 C5 C20 122.61(19) . . ?
C5 C6 C1 119.16(19) . . ?
C5 C6 C7 122.80(19) . . ?
C1 C6 C7 118.04(19) . . ?
C8 C7 C6 121.9(2) . . ?
C8 C7 H7 119.0 . . ?
C6 C7 H7 119.0 . . ?
C7 C8 C10 122.29(19) . . ?
C7 C8 H8 118.9 . . ?
C10 C8 H8 118.9 . . ?
C10 C9 C14 119.85(19) . . ?
C10 C9 C1 120.34(18) . . ?
C14 C9 C1 119.80(18) . . ?
C11 C10 C9 119.64(19) . . ?
C11 C10 C8 122.58(19) . . ?
C9 C10 C8 117.79(19) . . ?
C12 C11 C10 118.4(2) . . ?
C12 C11 C23 119.7(2) . . ?
C10 C11 C23 121.82(19) . . ?
C13 C12 C11 123.7(2) . . ?
C13 C12 H12 118.1 . . ?
C11 C12 H12 118.1 . . ?
C12 C13 C14 118.45(19) . . ?
C12 C13 C26 120.2(2) . . ?
C14 C13 C26 121.25(19) . . ?
C13 C14 C9 119.81(19) . . ?
C13 C14 C15 122.46(19) . . ?
C9 C14 C15 117.72(19) . . ?
C16 C15 C14 122.3(2) . . ?
C16 C15 H15 118.8 . . ?
C14 C15 H15 118.8 . . ?
C15 C16 C2 121.9(2) . . ?
C15 C16 H16 119.1 . . ?
C2 C16 H16 119.1 . . ?
C18 C17 C3 113.93(18) . . ?
C18 C17 C19 111.1(2) . . ?
C3 C17 C19 109.98(18) . . ?
C18 C17 H17 107.1 . . ?
C3 C17 H17 107.1 . . ?
C19 C17 H17 107.1 . . ?
C17 C18 H18A 109.5 . . ?
C17 C18 H18B 109.5 . . ?
H18A C18 H18B 109.5 . . ?
C17 C18 H18C 109.5 . . ?
H18A C18 H18C 109.5 . . ?
H18B C18 H18C 109.5 . . ?
C17 C19 H19A 109.5 . . ?
C17 C19 H19B 109.5 . . ?
H19A C19 H19B 109.5 . . ?
C17 C19 H19C 109.5 . . ?
H19A C19 H19C 109.5 . . ?
H19B C19 H19C 109.5 . . ?
C21 C20 C5 112.01(19) . . ?
C21 C20 C22 110.1(2) . . ?
C5 C20 C22 111.0(2) . . ?
C21 C20 H20 107.9 . . ?
C5 C20 H20 107.9 . . ?
C22 C20 H20 107.9 . . ?
C20 C21 H21A 109.5 . . ?
C20 C21 H21B 109.5 . . ?
H21A C21 H21B 109.5 . . ?
C20 C21 H21C 109.5 . . ?
H21A C21 H21C 109.5 . . ?
H21B C21 H21C 109.5 . . ?
C20 C22 H22A 109.5 . . ?
C20 C22 H22B 109.5 . . ?
H22A C22 H22B 109.5 . . ?
C20 C22 H22C 109.5 . . ?
H22A C22 H22C 109.5 . . ?
H22B C22 H22C 109.5 . . ?
C24 C23 C25 112.9(3) . . ?
C24 C23 C11 110.7(2) . . ?
C25 C23 C11 112.7(2) . . ?
C24 C23 H23 106.7 . . ?
C25 C23 H23 106.7 . . ?
C11 C23 H23 106.7 . . ?
C23 C24 H24A 109.5 . . ?
C23 C24 H24B 109.5 . . ?
H24A C24 H24B 109.5 . . ?
C23 C24 H24C 109.5 . . ?
H24A C24 H24C 109.5 . . ?
H24B C24 H24C 109.5 . . ?
C23 C25 H25A 109.5 . . ?
C23 C25 H25B 109.5 . . ?
H25A C25 H25B 109.5 . . ?
C23 C25 H25C 109.5 . . ?
H25A C25 H25C 109.5 . . ?
H25B C25 H25C 109.5 . . ?
C13 C26 C27 109.90(19) . . ?
C13 C26 C28 113.7(2) . . ?
C27 C26 C28 110.5(2) . . ?
C13 C26 H26 107.5 . . ?
C27 C26 H26 107.5 . . ?
C28 C26 H26 107.5 . . ?
C26 C27 H27A 109.5 . . ?
C26 C27 H27B 109.5 . . ?
H27A C27 H27B 109.5 . . ?
C26 C27 H27C 109.5 . . ?
H27A C27 H27C 109.5 . . ?
H27B C27 H27C 109.5 . . ?
C26 C28 H28A 109.5 . . ?
C26 C28 H28B 109.5 . . ?
H28A C28 H28B 109.5 . . ?
C26 C28 H28C 109.5 . . ?
H28A C28 H28C 109.5 . . ?
H28B C28 H28C 109.5 . . ?
C6A C1A C2A 119.92(19) . . ?
C6A C1A C1A 120.3(2) . 2_676 ?
C2A C1A C1A 119.8(2) . 2_676 ?
C3A C2A C1A 119.6(2) . . ?
C3A C2A C8A 122.19(19) . 2_676 ?
C1A C2A C8A 118.1(2) . 2_676 ?
C4A C3A C2A 118.06(19) . . ?
C4A C3A C17A 120.0(2) . . ?
C2A C3A C17A 121.8(2) . . ?
C3A C4A C5A 124.3(2) . . ?
C3A C4A H4A 117.9 . . ?
C5A C4A H4A 117.9 . . ?
C4A C5A C6A 118.3(2) . . ?
C4A C5A C20A 120.2(2) . . ?
C6A C5A C20A 121.48(18) . . ?
C5A C6A C1A 119.76(19) . . ?
C5A C6A C7A 122.7(2) . . ?
C1A C6A C7A 117.56(19) . . ?
C8A C7A C6A 122.2(2) . . ?
C8A C7A H7A 118.9 . . ?
C6A C7A H7A 118.9 . . ?
C7A C8A C2A 122.0(2) . 2_676 ?
C7A C8A H8A 119.0 . . ?
C2A C8A H8A 119.0 2_676 . ?
C19A C17A C18A 110.4(2) . . ?
C19A C17A C3A 113.85(19) . . ?
C18A C17A C3A 110.14(18) . . ?
C19A C17A H17A 107.4 . . ?
C18A C17A H17A 107.4 . . ?
C3A C17A H17A 107.4 . . ?
C17A C18A H18D 109.5 . . ?
C17A C18A H18E 109.5 . . ?
H18D C18A H18E 109.5 . . ?
C17A C18A H18F 109.5 . . ?
H18D C18A H18F 109.5 . . ?
H18E C18A H18F 109.5 . . ?
C17A C19A H19D 109.5 . . ?
C17A C19A H19E 109.5 . . ?
H19D C19A H19E 109.5 . . ?
C17A C19A H19F 109.5 . . ?
H19D C19A H19F 109.5 . . ?
H19E C19A H19F 109.5 . . ?
C21A C20A C5A 114.35(19) . . ?
C21A C20A C22A 110.2(2) . . ?
C5A C20A C22A 110.48(18) . . ?
C21A C20A H20A 107.2 . . ?
C5A C20A H20A 107.2 . . ?
C22A C20A H20A 107.2 . . ?
C20A C21A H21D 109.5 . . ?
C20A C21A H21E 109.5 . . ?
H21D C21A H21E 109.5 . . ?
C20A C21A H21F 109.5 . . ?
H21D C21A H21F 109.5 . . ?
H21E C21A H21F 109.5 . . ?
C20A C22A H22D 109.5 . . ?
C20A C22A H22E 109.5 . . ?
H22D C22A H22E 109.5 . . ?
C20A C22A H22F 109.5 . . ?
H22D C22A H22F 109.5 . . ?
H22E C22A H22F 109.5 . . ?
C6B C1B C2B 119.91(19) . . ?
C6B C1B C1B 120.0(2) . 2_655 ?
C2B C1B C1B 120.1(2) . 2_655 ?
C3B C2B C1B 119.77(19) . . ?
C3B C2B C8B 122.70(19) . . ?
C1B C2B C8B 117.5(2) . . ?
C4B C3B C2B 118.31(19) . . ?
C4B C3B C17B 120.1(2) . . ?
C2B C3B C17B 121.59(19) . . ?
C5B C4B C3B 123.9(2) . . ?
C5B C4B H4B 118.0 . . ?
C3B C4B H4B 118.0 . . ?
C4B C5B C6B 118.43(19) . . ?
C4B C5B C20B 120.5(2) . . ?
C6B C5B C20B 121.00(19) . . ?
C5B C6B C1B 119.63(19) . . ?
C5B C6B C7B 122.49(19) . . ?
C1B C6B C7B 117.9(2) . . ?
C8B C7B C6B 121.9(2) 2_655 . ?
C8B C7B H7B 119.1 2_655 . ?
C6B C7B H7B 119.1 . . ?
C7B C8B C2B 122.6(2) 2_655 . ?
C7B C8B H8B 118.7 2_655 . ?
C2B C8B H8B 118.7 . . ?
C3B C17B C19B 114.43(18) . . ?
C3B C17B C18B 110.17(18) . . ?
C19B C17B C18B 109.9(2) . . ?
C3B C17B H17B 107.3 . . ?
C19B C17B H17B 107.3 . . ?
C18B C17B H17B 107.3 . . ?
C17B C18B H18G 109.5 . . ?
C17B C18B H18H 109.5 . . ?
H18G C18B H18H 109.5 . . ?
C17B C18B H18I 109.5 . . ?
H18G C18B H18I 109.5 . . ?
H18H C18B H18I 109.5 . . ?
C17B C19B H19G 109.5 . . ?
C17B C19B H19H 109.5 . . ?
H19G C19B H19H 109.5 . . ?
C17B C19B H19I 109.5 . . ?
H19G C19B H19I 109.5 . . ?
H19H C19B H19I 109.5 . . ?
C21B C20B C5B 109.71(19) . . ?
C21B C20B C22B 110.5(2) . . ?
C5B C20B C22B 113.68(19) . . ?
C21B C20B H20B 107.6 . . ?
C5B C20B H20B 107.6 . . ?
C22B C20B H20B 107.6 . . ?
C20B C21B H21G 109.5 . . ?
C20B C21B H21H 109.5 . . ?
H21G C21B H21H 109.5 . . ?
C20B C21B H21I 109.5 . . ?
H21G C21B H21I 109.5 . . ?
H21H C21B H21I 109.5 . . ?
C20B C22B H22G 109.5 . . ?
C20B C22B H22H 109.5 . . ?
H22G C22B H22H 109.5 . . ?
C20B C22B H22I 109.5 . . ?
H22G C22B H22I 109.5 . . ?
H22H C22B H22I 109.5 . . ?

loop_
_geom_bond_atom_site_label_1
_geom_bond_atom_site_label_2
_geom_bond_distance
_geom_bond_site_symmetry_2
_geom_bond_publ_flag
C1 C2 1.421(3) . ?
C1 C6 1.431(3) . ?
C1 C9 1.442(3) . ?
C2 C3 1.411(3) . ?
C2 C16 1.437(3) . ?
C3 C4 1.391(3) . ?
C3 C17 1.519(3) . ?
C4 C5 1.383(3) . ?
C4 H4 0.9500 . ?
C5 C6 1.414(3) . ?
C5 C20 1.519(3) . ?
C6 C7 1.432(3) . ?
C7 C8 1.344(3) . ?
C7 H7 0.9500 . ?
C8 C10 1.432(3) . ?
C8 H8 0.9500 . ?
C9 C10 1.421(3) . ?
C9 C14 1.431(3) . ?
C10 C11 1.412(3) . ?
C11 C12 1.395(3) . ?
C11 C23 1.520(3) . ?
C12 C13 1.385(3) . ?
C12 H12 0.9500 . ?
C13 C14 1.408(3) . ?
C13 C26 1.522(3) . ?
C14 C15 1.433(3) . ?
C15 C16 1.348(3) . ?
C15 H15 0.9500 . ?
C16 H16 0.9500 . ?
C17 C18 1.518(3) . ?
C17 C19 1.530(3) . ?
C17 H17 1.0000 . ?
C18 H18A 0.9800 . ?
C18 H18B 0.9800 . ?
C18 H18C 0.9800 . ?
C19 H19A 0.9800 . ?
C19 H19B 0.9800 . ?
C19 H19C 0.9800 . ?
C20 C21 1.512(3) . ?
C20 C22 1.532(4) . ?
C20 H20 1.0000 . ?
C21 H21A 0.9800 . ?
C21 H21B 0.9800 . ?
C21 H21C 0.9800 . ?
C22 H22A 0.9800 . ?
C22 H22B 0.9800 . ?
C22 H22C 0.9800 . ?
C23 C24 1.505(4) . ?
C23 C25 1.520(4) . ?
C23 H23 1.0000 . ?
C24 H24A 0.9800 . ?
C24 H24B 0.9800 . ?
C24 H24C 0.9800 . ?
C25 H25A 0.9800 . ?
C25 H25B 0.9800 . ?
C25 H25C 0.9800 . ?
C26 C27 1.524(4) . ?
C26 C28 1.532(4) . ?
C26 H26 1.0000 . ?
C27 H27A 0.9800 . ?
C27 H27B 0.9800 . ?
C27 H27C 0.9800 . ?
C28 H28A 0.9800 . ?
C28 H28B 0.9800 . ?
C28 H28C 0.9800 . ?
C1A C6A 1.427(3) . ?
C1A C2A 1.429(3) . ?
C1A C1A 1.445(4) 2_676 ?
C2A C3A 1.417(3) . ?
C2A C8A 1.430(3) 2_676 ?
C3A C4A 1.388(3) . ?
C3A C17A 1.529(3) . ?
C4A C5A 1.390(3) . ?
C4A H4A 0.9500 . ?
C5A C6A 1.409(3) . ?
C5A C20A 1.523(3) . ?
C6A C7A 1.437(3) . ?
C7A C8A 1.350(3) . ?
C7A H7A 0.9500 . ?
C8A C2A 1.430(3) 2_676 ?
C8A H8A 0.9500 . ?
C17A C19A 1.522(3) . ?
C17A C18A 1.526(3) . ?
C17A H17A 1.0000 . ?
C18A H18D 0.9800 . ?
C18A H18E 0.9800 . ?
C18A H18F 0.9800 . ?
C19A H19D 0.9800 . ?
C19A H19E 0.9800 . ?
C19A H19F 0.9800 . ?
C20A C21A 1.522(3) . ?
C20A C22A 1.530(3) . ?
C20A H20A 1.0000 . ?
C21A H21D 0.9800 . ?
C21A H21E 0.9800 . ?
C21A H21F 0.9800 . ?
C22A H22D 0.9800 . ?
C22A H22E 0.9800 . ?
C22A H22F 0.9800 . ?
C1B C6B 1.426(3) . ?
C1B C2B 1.426(3) . ?
C1B C1B 1.447(4) 2_655 ?
C2B C3B 1.409(3) . ?
C2B C8B 1.434(3) . ?
C3B C4B 1.388(3) . ?
C3B C17B 1.523(3) . ?
C4B C5B 1.388(3) . ?
C4B H4B 0.9500 . ?
C5B C6B 1.410(3) . ?
C5B C20B 1.523(3) . ?
C6B C7B 1.435(3) . ?
C7B C8B 1.344(3) 2_655 ?
C7B H7B 0.9500 . ?
C8B C7B 1.344(3) 2_655 ?
C8B H8B 0.9500 . ?
C17B C19B 1.525(3) . ?
C17B C18B 1.526(3) . ?
C17B H17B 1.0000 . ?
C18B H18G 0.9800 . ?
C18B H18H 0.9800 . ?
C18B H18I 0.9800 . ?
C19B H19G 0.9800 . ?
C19B H19H 0.9800 . ?
C19B H19I 0.9800 . ?
C20B C21B 1.522(3) . ?
C20B C22B 1.530(3) . ?
C20B H20B 1.0000 . ?
C21B H21G 0.9800 . ?
C21B H21H 0.9800 . ?
C21B H21I 0.9800 . ?
C22B H22G 0.9800 . ?
C22B H22H 0.9800 . ?
C22B H22I 0.9800 . ?

loop_
_geom_torsion_atom_site_label_1
_geom_torsion_atom_site_label_2
_geom_torsion_atom_site_label_3
_geom_torsion_atom_site_label_4
_geom_torsion
_geom_torsion_site_symmetry_1
_geom_torsion_site_symmetry_2
_geom_torsion_site_symmetry_3
_geom_torsion_site_symmetry_4
_geom_torsion_publ_flag
C6 C1 C2 C3 0.3(3) . . . . ?
C9 C1 C2 C3 -179.35(18) . . . . ?
C6 C1 C2 C16 -179.87(18) . . . . ?
C9 C1 C2 C16 0.5(3) . . . . ?
C1 C2 C3 C4 -0.4(3) . . . . ?
C16 C2 C3 C4 179.74(19) . . . . ?
C1 C2 C3 C17 -178.69(18) . . . . ?
C16 C2 C3 C17 1.5(3) . . . . ?
C2 C3 C4 C5 0.3(3) . . . . ?
C17 C3 C4 C5 178.6(2) . . . . ?
C3 C4 C5 C6 0.0(3) . . . . ?
C3 C4 C5 C20 179.9(2) . . . . ?
C4 C5 C6 C1 -0.2(3) . . . . ?
C20 C5 C6 C1 179.99(19) . . . . ?
C4 C5 C6 C7 179.9(2) . . . . ?
C20 C5 C6 C7 0.1(3) . . . . ?
C2 C1 C6 C5 0.0(3) . . . . ?
C9 C1 C6 C5 179.66(18) . . . . ?
C2 C1 C6 C7 179.90(18) . . . . ?
C9 C1 C6 C7 -0.4(3) . . . . ?
C5 C6 C7 C8 -178.7(2) . . . . ?
C1 C6 C7 C8 1.4(3) . . . . ?
C6 C7 C8 C10 -0.3(3) . . . . ?
C2 C1 C9 C10 178.12(18) . . . . ?
C6 C1 C9 C10 -1.5(3) . . . . ?
C2 C1 C9 C14 -1.3(3) . . . . ?
C6 C1 C9 C14 179.07(18) . . . . ?
C14 C9 C10 C11 1.7(3) . . . . ?
C1 C9 C10 C11 -177.65(19) . . . . ?
C14 C9 C10 C8 -178.03(18) . . . . ?
C1 C9 C10 C8 2.6(3) . . . . ?
C7 C8 C10 C11 178.5(2) . . . . ?
C7 C8 C10 C9 -1.7(3) . . . . ?
C9 C10 C11 C12 -2.7(3) . . . . ?
C8 C10 C11 C12 177.0(2) . . . . ?
C9 C10 C11 C23 -179.93(19) . . . . ?
C8 C10 C11 C23 -0.2(3) . . . . ?
C10 C11 C12 C13 1.3(3) . . . . ?
C23 C11 C12 C13 178.5(2) . . . . ?
C11 C12 C13 C14 1.2(3) . . . . ?
C11 C12 C13 C26 178.2(2) . . . . ?
C12 C13 C14 C9 -2.2(3) . . . . ?
C26 C13 C14 C9 -179.21(19) . . . . ?
C12 C13 C14 C15 176.7(2) . . . . ?
C26 C13 C14 C15 -0.3(3) . . . . ?
C10 C9 C14 C13 0.8(3) . . . . ?
C1 C9 C14 C13 -179.82(18) . . . . ?
C10 C9 C14 C15 -178.18(18) . . . . ?
C1 C9 C14 C15 1.2(3) . . . . ?
C13 C14 C15 C16 -179.3(2) . . . . ?
C9 C14 C15 C16 -0.4(3) . . . . ?
C14 C15 C16 C2 -0.4(3) . . . . ?
C3 C2 C16 C15 -179.8(2) . . . . ?
C1 C2 C16 C15 0.4(3) . . . . ?
C4 C3 C17 C18 32.1(3) . . . . ?
C2 C3 C17 C18 -149.7(2) . . . . ?
C4 C3 C17 C19 -93.4(3) . . . . ?
C2 C3 C17 C19 84.8(3) . . . . ?
C4 C5 C20 C21 -56.7(3) . . . . ?
C6 C5 C20 C21 123.1(2) . . . . ?
C4 C5 C20 C22 66.8(3) . . . . ?
C6 C5 C20 C22 -113.3(2) . . . . ?
C12 C11 C23 C24 -80.2(3) . . . . ?
C10 C11 C23 C24 96.9(3) . . . . ?
C12 C11 C23 C25 47.2(3) . . . . ?
C10 C11 C23 C25 -135.6(3) . . . . ?
C12 C13 C26 C27 -89.3(3) . . . . ?
C14 C13 C26 C27 87.7(3) . . . . ?
C12 C13 C26 C28 35.2(3) . . . . ?
C14 C13 C26 C28 -147.9(2) . . . . ?
C6A C1A C2A C3A -1.6(3) . . . . ?
C1A C1A C2A C3A 177.6(2) 2_676 . . . ?
C6A C1A C2A C8A -179.72(18) . . . 2_676 ?
C1A C1A C2A C8A -0.5(3) 2_676 . . 2_676 ?
C1A C2A C3A C4A 0.9(3) . . . . ?
C8A C2A C3A C4A 178.90(19) 2_676 . . . ?
C1A C2A C3A C17A -174.89(18) . . . . ?
C8A C2A C3A C17A 3.1(3) 2_676 . . . ?
C2A C3A C4A C5A 0.8(3) . . . . ?
C17A C3A C4A C5A 176.65(19) . . . . ?
C3A C4A C5A C6A -1.7(3) . . . . ?
C3A C4A C5A C20A 179.93(19) . . . . ?
C4A C5A C6A C1A 0.9(3) . . . . ?
C20A C5A C6A C1A 179.23(18) . . . . ?
C4A C5A C6A C7A -178.32(19) . . . . ?
C20A C5A C6A C7A 0.0(3) . . . . ?
C2A C1A C6A C5A 0.7(3) . . . . ?
C1A C1A C6A C5A -178.5(2) 2_676 . . . ?
C2A C1A C6A C7A 179.97(18) . . . . ?
C1A C1A C6A C7A 0.8(3) 2_676 . . . ?
C5A C6A C7A C8A 178.7(2) . . . . ?
C1A C6A C7A C8A -0.5(3) . . . . ?
C6A C7A C8A C2A 0.2(3) . . . 2_676 ?
C4A C3A C17A C19A 31.5(3) . . . . ?
C2A C3A C17A C19A -152.8(2) . . . . ?
C4A C3A C17A C18A -93.1(3) . . . . ?
C2A C3A C17A C18A 82.6(3) . . . . ?
C4A C5A C20A C21A -29.0(3) . . . . ?
C6A C5A C20A C21A 152.7(2) . . . . ?
C4A C5A C20A C22A 96.0(2) . . . . ?
C6A C5A C20A C22A -82.3(3) . . . . ?
C6B C1B C2B C3B -0.8(3) . . . . ?
C1B C1B C2B C3B 179.4(2) 2_655 . . . ?
C6B C1B C2B C8B 179.64(18) . . . . ?
C1B C1B C2B C8B -0.2(3) 2_655 . . . ?
C1B C2B C3B C4B 0.4(3) . . . . ?
C8B C2B C3B C4B 179.99(19) . . . . ?
C1B C2B C3B C17B -177.00(18) . . . . ?
C8B C2B C3B C17B 2.5(3) . . . . ?
C2B C3B C4B C5B 0.3(3) . . . . ?
C17B C3B C4B C5B 177.82(19) . . . . ?
C3B C4B C5B C6B -0.7(3) . . . . ?
C3B C4B C5B C20B -178.11(19) . . . . ?
C4B C5B C6B C1B 0.3(3) . . . . ?
C20B C5B C6B C1B 177.72(18) . . . . ?
C4B C5B C6B C7B -178.85(19) . . . . ?
C20B C5B C6B C7B -1.5(3) . . . . ?
C2B C1B C6B C5B 0.4(3) . . . . ?
C1B C1B C6B C5B -179.8(2) 2_655 . . . ?
C2B C1B C6B C7B 179.63(18) . . . . ?
C1B C1B C6B C7B -0.6(3) 2_655 . . . ?
C5B C6B C7B C8B 179.8(2) . . . 2_655 ?
C1B C6B C7B C8B 0.6(3) . . . 2_655 ?
C3B C2B C8B C7B -179.4(2) . . . 2_655 ?
C1B C2B C8B C7B 0.2(3) . . . 2_655 ?
C4B C3B C17B C19B 31.1(3) . . . . ?
C2B C3B C17B C19B -151.5(2) . . . . ?
C4B C3B C17B C18B -93.3(2) . . . . ?
C2B C3B C17B C18B 84.1(2) . . . . ?
C4B C5B C20B C21B 95.5(3) . . . . ?
C6B C5B C20B C21B -81.8(3) . . . . ?
C4B C5B C20B C22B -28.7(3) . . . . ?
C6B C5B C20B C22B 154.0(2) . . . . ?
